data_7154603
loop_
_publ_author_name
'Nieto, Javier'
'Andr\'es, Celia'
'P\'erez-Encabo, Alfonso'

_publ_section_title
;
 7-endo selenocyclization reactions on chiral 3-prenyl and
 3-cinnamyl-2-hydroxymethylperhydro-1,3-benzoxazine derivatives. A way to
 enantiopure 1,4-oxazepanes.
;
_journal_issue 34
_journal_name_full 'Organic &amp; biomolecular chemistry'
_journal_page_first 9118
_journal_page_last 9126
_journal_paper_doi 10.1039/c5ob01297j
_journal_volume 13
_journal_year 2015
_chemical_absolute_configuration rmad
_chemical_formula_sum 'C26 H41 N O2 Se'
_chemical_formula_weight 478.56
_chemical_name_systematic
; 
 ? 
;
_space_group_IT_number 19
_symmetry_cell_setting orthorhombic
_symmetry_space_group_name_Hall 'P 2ac 2ab'
_symmetry_space_group_name_H-M 'P 21 21 21'
_atom_sites_solution_hydrogens geom
_atom_sites_solution_primary direct
_atom_sites_solution_secondary difmap
_audit_creation_method SHELXL-97
_audit_update_record
;
2015-06-12 deposited with the CCDC.
2015-07-17 downloaded from the CCDC.
;
_cell_angle_alpha 90.00
_cell_angle_beta 90.00
_cell_angle_gamma 90.00
_cell_formula_units_Z 4
_cell_length_a 12.295(2)
_cell_length_b 13.5593(19)
_cell_length_c 15.728(3)
_cell_measurement_temperature 298(2)
_cell_volume 2622.0(8)
_computing_cell_refinement 'Bruker XSCANS'
_computing_data_collection 'Bruker XSCANS'
_computing_data_reduction 'Bruker SHELXTL'
_computing_molecular_graphics 'Bruker SHELXTL'
_computing_publication_material 'Bruker SHELXTL'
_computing_structure_refinement 'SHELXL-97 (Sheldrick, 1997)'
_computing_structure_solution 'SHELXS-97 (Sheldrick, 1990)'
_diffrn_ambient_temperature 298(2)
_diffrn_measured_fraction_theta_full 0.996
_diffrn_measured_fraction_theta_max 0.996
_diffrn_measurement_device_type 'Bruker P4'
_diffrn_measurement_method '\w scans'
_diffrn_radiation_monochromator graphite
_diffrn_radiation_source 'fine-focus sealed tube'
_diffrn_radiation_type MoK\a
_diffrn_radiation_wavelength 0.71073
_diffrn_reflns_av_R_equivalents 0.0000
_diffrn_reflns_av_sigmaI/netI 0.0497
_diffrn_reflns_limit_h_max 13
_diffrn_reflns_limit_h_min -13
_diffrn_reflns_limit_k_max 15
_diffrn_reflns_limit_k_min 0
_diffrn_reflns_limit_l_max 17
_diffrn_reflns_limit_l_min 0
_diffrn_reflns_number 3781
_diffrn_reflns_theta_full 23.32
_diffrn_reflns_theta_max 23.32
_diffrn_reflns_theta_min 1.98
_exptl_absorpt_coefficient_mu 1.452
_exptl_absorpt_correction_T_max 1.000000
_exptl_absorpt_correction_T_min 0.806084
_exptl_absorpt_correction_type multi-scan
_exptl_absorpt_process_details
;
 G.M. Sheldrick. 
 SADABS: A program for absorption correction with the Siemens SMART system;  University of G\"ottingen, Germany, 1996. 
;
_exptl_crystal_colour COLORLESS
_exptl_crystal_density_diffrn 1.212
_exptl_crystal_density_method 'not measured'
_exptl_crystal_description prism
_exptl_crystal_F_000 1016
_exptl_crystal_size_max 0.36
_exptl_crystal_size_mid 0.30
_exptl_crystal_size_min 0.15
_refine_diff_density_max 0.212
_refine_diff_density_min -0.212
_refine_diff_density_rms 0.044
_refine_ls_abs_structure_details 'Flack H D (1983), Acta Cryst. A39, 876-881'
_refine_ls_abs_structure_Flack -0.003(10)
_refine_ls_extinction_method none
_refine_ls_goodness_of_fit_ref 1.023
_refine_ls_hydrogen_treatment mixed
_refine_ls_matrix_type full
_refine_ls_number_parameters 278
_refine_ls_number_reflns 3781
_refine_ls_number_restraints 0
_refine_ls_restrained_S_all 1.023
_refine_ls_R_factor_all 0.0582
_refine_ls_R_factor_gt 0.0356
_refine_ls_shift/su_max 0.001
_refine_ls_shift/su_mean 0.000
_refine_ls_structure_factor_coef Fsqd
_refine_ls_weighting_details 'calc w=1/[\s^2^(Fo^2^)+(0.0330P)^2^+0.5697P] where P=(Fo^2^+2Fc^2^)/3'
_refine_ls_weighting_scheme calc
_refine_ls_wR_factor_gt 0.0706
_refine_ls_wR_factor_ref 0.0800
_reflns_number_gt 3027
_reflns_number_total 3781
_reflns_threshold_expression >2sigma(I)
_cod_data_source_file c5ob01297j2.cif
_cod_data_source_block pilf
_cod_depositor_comments
;
The following automatic conversions were performed:

'_symmetry_cell_setting' value 'Orthorhombic' changed to
'orthorhombic' according to
/usr/data/users/saulius/crontab/automatic-downloads/rss-feeds/RSC/lib/dictionaries/cif_core.dic
dictionary named 'cif_core.dic' version 2.4.2 from 2011-04-26.

Automatic conversion script
Id: cif_fix_values 3271 2015-04-21 07:52:19Z andrius 

 Adding full bibliography for 7154600--7154605.cif.
;
_cod_original_sg_symbol_H-M P2(1)2(1)2(1)
_cod_database_code 7154603

loop_
_symmetry_equiv_pos_as_xyz
'x, y, z'
'-x+1/2, -y, z+1/2'
'-x, y+1/2, -z+1/2'
'x+1/2, -y+1/2, -z'

loop_
_atom_site_label
_atom_site_type_symbol
_atom_site_fract_x
_atom_site_fract_y
_atom_site_fract_z
_atom_site_U_iso_or_equiv
_atom_site_adp_type
_atom_site_occupancy
_atom_site_symmetry_multiplicity
_atom_site_calc_flag
_atom_site_refinement_flags
Se1 Se 0.84122(3) 0.29747(3) 0.85376(3) 0.05457(15) Uani 1 1 d .
C12 C 0.4990(3) 0.3027(3) 0.8230(2) 0.0482(11) Uani 1 1 d .
H12A H 0.4925 0.3373 0.7692 0.058 Uiso 1 1 calc R
H12B H 0.4794 0.2343 0.8136 0.058 Uiso 1 1 calc R
O2 O 0.64291(19) 0.40942(17) 0.86966(16) 0.0432(7) Uani 1 1 d .
O1 O 0.39051(19) 0.4946(2) 0.95956(18) 0.0451(7) Uani 1 1 d .
C3 C 0.2175(3) 0.5483(3) 1.0074(3) 0.0582(13) Uani 1 1 d .
H3A H 0.2422 0.6162 1.0080 0.070 Uiso 1 1 calc R
H3B H 0.2343 0.5195 1.0623 0.070 Uiso 1 1 calc R
C21 C 0.9364(3) 0.2035(4) 0.8009(3) 0.0478(10) Uani 1 1 d .
C14 C 0.5718(3) 0.4543(3) 0.9291(3) 0.0414(10) Uani 1 1 d .
H14 H 0.5762 0.4168 0.9823 0.050 Uiso 1 1 calc R
N1 N 0.4245(3) 0.3462(2) 0.88465(19) 0.0407(8) Uani 1 1 d .
C13 C 0.6160(3) 0.3084(3) 0.8541(3) 0.0414(9) Uani 1 1 d .
H13 H 0.6211 0.2724 0.9080 0.050 Uiso 1 1 calc R
C18 C 0.7014(3) 0.2668(3) 0.7932(3) 0.0456(12) Uani 1 1 d .
C2 C 0.2772(3) 0.4926(3) 0.9390(3) 0.0460(11) Uani 1 1 d .
H2 H 0.2663 0.5263 0.8845 0.055 Uiso 1 1 calc R
C9 C 0.3065(3) 0.3293(3) 0.8641(3) 0.0433(10) Uani 1 1 d .
C10 C 0.2778(4) 0.3602(3) 0.7728(3) 0.0573(12) Uani 1 1 d .
H10A H 0.2926 0.4292 0.7655 0.086 Uiso 1 1 calc R
H10B H 0.2021 0.3478 0.7624 0.086 Uiso 1 1 calc R
H10C H 0.3209 0.3228 0.7333 0.086 Uiso 1 1 calc R
C1 C 0.4548(3) 0.4491(3) 0.8976(3) 0.0406(10) Uani 1 1 d .
H1 H 0.4482 0.4852 0.8438 0.049 Uiso 1 1 calc R
C15 C 0.6132(3) 0.5583(3) 0.9467(3) 0.0574(13) Uani 1 1 d .
H15 H 0.5618 0.5902 0.9856 0.069 Uiso 1 1 calc R
C8 C 0.2399(3) 0.3867(3) 0.9304(3) 0.0434(10) Uani 1 1 d .
H8 H 0.2536 0.3550 0.9854 0.052 Uiso 1 1 calc R
C19 C 0.6887(4) 0.1556(3) 0.7842(3) 0.0646(14) Uani 1 1 d .
H19A H 0.6191 0.1410 0.7595 0.097 Uiso 1 1 calc R
H19B H 0.6937 0.1253 0.8392 0.097 Uiso 1 1 calc R
H19C H 0.7452 0.1304 0.7481 0.097 Uiso 1 1 calc R
C22 C 0.9547(3) 0.1145(4) 0.8394(4) 0.0657(14) Uani 1 1 d .
H22 H 0.9205 0.0988 0.8904 0.079 Uiso 1 1 calc R
C26 C 0.9894(4) 0.2266(4) 0.7266(3) 0.0635(13) Uani 1 1 d .
H26 H 0.9777 0.2873 0.7007 0.076 Uiso 1 1 calc R
C17 C 0.7227(4) 0.5539(4) 0.9907(3) 0.0782(16) Uani 1 1 d .
H17A H 0.7174 0.5128 1.0402 0.117 Uiso 1 1 calc R
H17B H 0.7443 0.6191 1.0073 0.117 Uiso 1 1 calc R
H17C H 0.7758 0.5269 0.9524 0.117 Uiso 1 1 calc R
C7 C 0.1164(3) 0.3847(4) 0.9168(3) 0.0613(13) Uani 1 1 d .
H7A H 0.0997 0.4126 0.8616 0.074 Uiso 1 1 calc R
H7B H 0.0916 0.3168 0.9170 0.074 Uiso 1 1 calc R
C4 C 0.0947(3) 0.5461(4) 0.9936(3) 0.0668(14) Uani 1 1 d .
H4 H 0.0796 0.5799 0.9398 0.080 Uiso 1 1 calc R
C24 C 1.0770(5) 0.0703(5) 0.7273(5) 0.088(2) Uani 1 1 d .
H24 H 1.1238 0.0250 0.7021 0.106 Uiso 1 1 calc R
C20 C 0.7021(4) 0.3164(4) 0.7077(3) 0.0736(15) Uani 1 1 d .
H20A H 0.6364 0.3004 0.6777 0.110 Uiso 1 1 calc R
H20B H 0.7637 0.2939 0.6756 0.110 Uiso 1 1 calc R
H20C H 0.7067 0.3865 0.7152 0.110 Uiso 1 1 calc R
C25 C 1.0601(4) 0.1594(5) 0.6904(4) 0.0795(17) Uani 1 1 d .
H25 H 1.0963 0.1755 0.6404 0.095 Uiso 1 1 calc R
C11 C 0.2838(3) 0.2182(3) 0.8755(3) 0.0636(13) Uani 1 1 d .
H11A H 0.3232 0.1816 0.8333 0.095 Uiso 1 1 calc R
H11B H 0.2073 0.2061 0.8691 0.095 Uiso 1 1 calc R
H11C H 0.3067 0.1979 0.9311 0.095 Uiso 1 1 calc R
C23 C 1.0259(5) 0.0472(4) 0.8007(5) 0.0883(18) Uani 1 1 d .
H23 H 1.0381 -0.0139 0.8258 0.106 Uiso 1 1 calc R
C6 C 0.0556(3) 0.4418(4) 0.9848(3) 0.0701(15) Uani 1 1 d .
H6A H -0.0213 0.4423 0.9709 0.084 Uiso 1 1 calc R
H6B H 0.0641 0.4083 1.0389 0.084 Uiso 1 1 calc R
C5 C 0.0342(4) 0.6005(5) 1.0629(4) 0.110(2) Uani 1 1 d .
H5A H -0.0419 0.6025 1.0494 0.165 Uiso 1 1 calc R
H5B H 0.0618 0.6665 1.0673 0.165 Uiso 1 1 calc R
H5C H 0.0443 0.5670 1.1161 0.165 Uiso 1 1 calc R
C16 C 0.6197(4) 0.6207(3) 0.8664(4) 0.0858(17) Uani 1 1 d .
H16A H 0.6593 0.5853 0.8235 0.129 Uiso 1 1 calc R
H16B H 0.6564 0.6815 0.8788 0.129 Uiso 1 1 calc R
H16C H 0.5476 0.6345 0.8463 0.129 Uiso 1 1 calc R

loop_
_atom_site_aniso_label
_atom_site_aniso_U_11
_atom_site_aniso_U_22
_atom_site_aniso_U_33
_atom_site_aniso_U_23
_atom_site_aniso_U_13
_atom_site_aniso_U_12
Se1 0.0396(2) 0.0619(3) 0.0623(3) -0.0159(3) -0.0024(3) 0.0024(2)
C12 0.041(2) 0.047(3) 0.057(3) -0.011(2) -0.0083(19) 0.000(2)
O2 0.0355(15) 0.0419(15) 0.0523(17) -0.0040(13) 0.0051(14) -0.0008(12)
O1 0.0301(15) 0.0527(19) 0.0527(18) -0.0118(14) 0.0029(13) 0.0022(13)
C3 0.042(3) 0.067(3) 0.065(3) -0.020(3) -0.001(2) 0.006(2)
C21 0.035(2) 0.052(3) 0.057(3) -0.012(3) -0.005(2) -0.002(2)
C14 0.033(2) 0.045(3) 0.047(3) -0.001(2) 0.005(2) -0.0010(19)
N1 0.0338(18) 0.043(2) 0.045(2) -0.0074(16) 0.0018(16) 0.0015(15)
C13 0.0377(19) 0.044(2) 0.042(2) 0.002(2) -0.0012(19) 0.0003(17)
C18 0.042(3) 0.054(3) 0.041(3) -0.008(2) -0.0026(19) 0.0064(19)
C2 0.034(2) 0.058(3) 0.046(3) -0.003(2) 0.001(2) 0.001(2)
C9 0.034(2) 0.049(2) 0.047(3) -0.003(2) -0.002(2) -0.0025(16)
C10 0.048(3) 0.076(3) 0.048(3) -0.015(2) -0.008(2) 0.000(2)
C1 0.038(2) 0.041(3) 0.043(2) -0.001(2) 0.0030(19) 0.0006(19)
C15 0.040(3) 0.050(3) 0.083(4) -0.020(3) 0.003(2) -0.003(2)
C8 0.039(3) 0.049(3) 0.042(3) -0.002(2) -0.004(2) 0.000(2)
C19 0.047(3) 0.063(3) 0.084(4) -0.035(3) -0.003(3) 0.000(2)
C22 0.047(3) 0.069(3) 0.081(4) -0.003(3) 0.002(3) 0.006(3)
C26 0.047(3) 0.072(4) 0.072(4) -0.005(3) 0.004(3) 0.001(2)
C17 0.056(3) 0.083(4) 0.096(4) -0.022(3) -0.008(3) -0.018(3)
C7 0.037(3) 0.079(3) 0.068(3) -0.020(3) -0.003(2) -0.001(2)
C4 0.044(3) 0.086(4) 0.071(4) -0.023(3) -0.006(3) 0.013(3)
C24 0.059(4) 0.086(5) 0.120(6) -0.050(4) -0.005(4) 0.013(3)
C20 0.059(3) 0.113(4) 0.049(3) 0.003(3) 0.006(2) 0.022(3)
C25 0.051(3) 0.113(5) 0.074(4) -0.029(3) 0.012(3) 0.008(3)
C11 0.044(2) 0.066(3) 0.080(4) -0.019(3) 0.004(2) -0.009(2)
C23 0.068(4) 0.064(4) 0.133(6) 0.001(4) -0.022(4) 0.016(3)
C6 0.032(3) 0.104(4) 0.074(4) -0.031(3) -0.003(2) 0.004(3)
C5 0.045(3) 0.150(6) 0.135(6) -0.082(5) -0.002(3) 0.012(4)
C16 0.072(4) 0.053(3) 0.132(5) 0.024(4) -0.007(3) -0.011(2)

loop_
_atom_type_symbol
_atom_type_description
_atom_type_scat_dispersion_real
_atom_type_scat_dispersion_imag
_atom_type_scat_source
C C 0.0033 0.0016 'International Tables Vol C Tables 4.2.6.8 and 6.1.1.4'
H H 0.0000 0.0000 'International Tables Vol C Tables 4.2.6.8 and 6.1.1.4'
N N 0.0061 0.0033 'International Tables Vol C Tables 4.2.6.8 and 6.1.1.4'
O O 0.0106 0.0060 'International Tables Vol C Tables 4.2.6.8 and 6.1.1.4'
Se Se -0.0929 2.2259 'International Tables Vol C Tables 4.2.6.8 and 6.1.1.4'

loop_
_geom_angle_atom_site_label_1
_geom_angle_atom_site_label_2
_geom_angle_atom_site_label_3
_geom_angle
C21 Se1 C18 100.31(16)
N1 C12 C13 111.1(3)
C14 O2 C13 112.4(3)
C1 O1 C2 112.6(3)
C2 C3 C4 111.7(4)
C22 C21 C26 119.9(4)
C22 C21 Se1 119.6(3)
C26 C21 Se1 120.4(4)
O2 C14 C1 110.4(3)
O2 C14 C15 108.1(3)
C1 C14 C15 114.6(3)
C1 N1 C12 108.6(3)
C1 N1 C9 115.0(3)
C12 N1 C9 113.7(3)
O2 C13 C12 108.8(3)
O2 C13 C18 107.5(3)
C12 C13 C18 115.5(3)
C20 C18 C19 111.1(4)
C20 C18 C13 113.5(3)
C19 C18 C13 110.6(4)
C20 C18 Se1 109.1(3)
C19 C18 Se1 109.7(3)
C13 C18 Se1 102.4(2)
O1 C2 C3 107.7(3)
O1 C2 C8 109.5(3)
C3 C2 C8 113.0(3)
N1 C9 C8 106.9(3)
N1 C9 C10 112.4(3)
C8 C9 C10 112.0(3)
N1 C9 C11 107.4(3)
C8 C9 C11 108.6(3)
C10 C9 C11 109.4(4)
O1 C1 N1 112.0(3)
O1 C1 C14 106.7(3)
N1 C1 C14 109.3(3)
C17 C15 C16 110.7(4)
C17 C15 C14 110.1(4)
C16 C15 C14 112.4(4)
C2 C8 C7 109.2(4)
C2 C8 C9 112.3(3)
C7 C8 C9 115.1(3)
C21 C22 C23 118.9(5)
C21 C26 C25 119.9(5)
C6 C7 C8 112.4(4)
C6 C4 C5 111.6(5)
C6 C4 C3 110.4(4)
C5 C4 C3 112.0(4)
C23 C24 C25 120.0(6)
C24 C25 C26 120.5(6)
C24 C23 C22 120.7(6)
C4 C6 C7 112.8(4)

loop_
_geom_bond_atom_site_label_1
_geom_bond_atom_site_label_2
_geom_bond_distance
Se1 C21 1.919(4)
Se1 C18 2.009(4)
C12 N1 1.459(5)
C12 C13 1.521(5)
O2 C14 1.418(4)
O2 C13 1.430(4)
O1 C1 1.397(4)
O1 C2 1.430(4)
C3 C2 1.507(5)
C3 C4 1.526(5)
C21 C22 1.369(6)
C21 C26 1.374(6)
C14 C1 1.523(5)
C14 C15 1.525(6)
N1 C1 1.459(5)
N1 C9 1.503(5)
C13 C18 1.529(5)
C18 C20 1.503(6)
C18 C19 1.523(5)
C2 C8 1.513(6)
C9 C8 1.537(5)
C9 C10 1.538(6)
C9 C11 1.543(5)
C15 C17 1.514(6)
C15 C16 1.523(7)
C8 C7 1.534(6)
C22 C23 1.403(7)
C26 C25 1.381(7)
C7 C6 1.517(6)
C4 C6 1.500(6)
C4 C5 1.512(7)
C24 C23 1.350(8)
C24 C25 1.358(8)
